data_7051508
_journal_name_full 'New Journal of Chemistry'
_journal_paper_doi 10.1039/a907417a
_journal_year 1999
_chemical_formula_moiety '(C60H42N8Se2Cd2)2+ 2 PF6 2 CH3CN'
_chemical_formula_sum 'C64 H48 Cd2 F12 N10 P2 Se2'
_chemical_formula_weight 1629.82
_space_group_IT_number 2
_symmetry_cell_setting triclinic
_symmetry_Int_Tables_number 2
_symmetry_space_group_name_Hall '-P 1'
_symmetry_space_group_name_H-M 'P -1'
_cell_angle_alpha 66.133(8)
_cell_angle_beta 83.369(8)
_cell_angle_gamma 85.087(8)
_cell_formula_units_Z 1
_cell_length_a 9.3987(9)
_cell_length_b 13.184(1)
_cell_length_c 14.058(2)
_cell_measurement_temperature 301.2
_cell_volume 1580.9(3)
_diffrn_ambient_temperature 301.2
_exptl_crystal_density_diffrn 1.712
_refine_ls_R_factor_obs 0.0353
_refine_ls_wR_factor_obs 0.0503
_cod_depositor_comments
;
The following automatic conversions were performed:

'_atom_site_thermal_displace_type' tag value 'Uij' was replaced with
'Uani' value 77 times.

Automatic conversion script
Id: cif_fix_values 1646 2011-03-28 12:23:43Z adriana 
;
_cod_original_formula_sum 'C64 H48 Cd2 F12 N10 P2 Se2 '
_cod_database_code 7051508

loop_
_symmetry_equiv_pos_as_xyz
'  +x,  +y,  +z'
'  -x,  -y,  -z'

loop_
_atom_site_aniso_label
_atom_site_aniso_U_11
_atom_site_aniso_U_22
_atom_site_aniso_U_33
_atom_site_aniso_U_12
_atom_site_aniso_U_13
_atom_site_aniso_U_23
Cd(1) 0.0478(2) 0.0521(2) 0.0479(2) -0.0041(1) -0.0081(1) -0.0218(2)
Se(1) 0.0509(3) 0.0550(3) 0.0517(3) -0.0049(2) -0.0011(2) -0.0230(2)
P(1) 0.0692(9) 0.088(1) 0.0552(8) -0.0110(8) -0.0032(7) -0.0326(8)
N(1) 0.051(2) 0.057(2) 0.063(3) -0.004(2) -0.011(2) -0.026(2)
N(2) 0.054(2) 0.047(2) 0.051(2) -0.002(2) -0.007(2) -0.020(2)
N(3) 0.053(2) 0.062(3) 0.049(2) -0.005(2) -0.009(2) -0.022(2)
N(4) 0.058(3) 0.057(2) 0.054(2) -0.005(2) -0.005(2) -0.019(2)
N(5) 0.146(9) 0.22(1) 0.20(1) 0.003(8) -0.023(8) -0.108(9)
C(1) 0.057(3) 0.050(3) 0.050(3) -0.007(2) 0.002(2) -0.017(2)
C(2) 0.069(4) 0.093(4) 0.069(4) 0.009(3) 0.000(3) -0.043(3)
C(3) 0.120(6) 0.107(6) 0.081(5) 0.013(5) 0.003(4) -0.060(4)
C(4) 0.121(6) 0.102(5) 0.078(4) -0.009(5) -0.013(4) -0.055(4)
C(5) 0.091(5) 0.092(5) 0.087(5) -0.012(4) -0.029(4) -0.037(4)
C(6) 0.066(4) 0.074(4) 0.076(4) -0.002(3) -0.009(3) -0.038(3)
C(7) 0.056(3) 0.079(4) 0.096(5) 0.000(3) -0.024(3) -0.039(4)
C(8) 0.064(4) 0.090(5) 0.111(5) -0.004(3) -0.034(4) -0.042(4)
C(9) 0.073(4) 0.093(4) 0.083(4) -0.018(3) -0.032(3) -0.036(4)
C(10) 0.079(4) 0.062(3) 0.056(3) -0.023(3) -0.011(3) -0.020(3)
C(11) 0.103(5) 0.084(4) 0.057(3) -0.036(4) -0.009(3) -0.031(3)
C(12) 0.103(5) 0.082(4) 0.062(4) -0.028(4) 0.009(3) -0.042(3)
C(13) 0.076(4) 0.056(3) 0.057(3) -0.015(3) 0.003(3) -0.025(3)
C(14) 0.090(5) 0.064(4) 0.079(4) -0.010(3) 0.017(3) -0.039(3)
C(15) 0.066(4) 0.068(4) 0.088(4) 0.006(3) 0.002(3) -0.035(3)
C(16) 0.054(3) 0.063(3) 0.072(4) 0.003(2) -0.008(3) -0.031(3)
C(17) 0.060(3) 0.043(2) 0.040(2) -0.012(2) -0.001(2) -0.013(2)
C(18) 0.058(3) 0.053(3) 0.051(3) -0.016(2) -0.007(2) -0.019(2)
C(19) 0.053(3) 0.082(4) 0.075(4) -0.008(3) -0.009(3) -0.034(3)
C(20) 0.062(4) 0.104(5) 0.096(5) -0.010(3) -0.015(3) -0.048(4)
C(21) 0.071(4) 0.106(5) 0.104(5) 0.009(4) -0.040(4) -0.060(5)
C(22) 0.076(4) 0.075(4) 0.066(4) 0.014(3) -0.027(3) -0.041(3)
C(23) 0.115(6) 0.092(5) 0.062(4) 0.019(4) -0.038(4) -0.035(4)
C(24) 0.120(6) 0.092(5) 0.053(4) 0.009(4) -0.017(4) -0.024(3)
C(25) 0.098(5) 0.059(3) 0.053(3) 0.004(3) -0.006(3) -0.021(3)
C(26) 0.106(5) 0.071(4) 0.059(4) -0.013(4) 0.013(4) -0.013(3)
C(27) 0.083(4) 0.086(5) 0.080(4) -0.027(4) 0.022(4) -0.028(4)
C(28) 0.063(3) 0.070(4) 0.067(3) -0.013(3) -0.002(3) -0.021(3)
C(29) 0.063(3) 0.048(3) 0.050(3) 0.004(2) -0.006(2) -0.022(2)
C(30) 0.061(3) 0.057(3) 0.055(3) 0.011(2) -0.016(2) -0.027(2)
C(31) 0.115(8) 0.136(9) 0.134(9) -0.008(6) -0.018(7) -0.057(7)
C(32) 0.20(1) 0.122(7) 0.20(1) -0.040(7) 0.009(9) -0.088(8)

loop_
_atom_site_label
_atom_site_fract_x
_atom_site_fract_y
_atom_site_fract_z
_atom_site_U_iso_or_equiv
_atom_site_thermal_displace_type
_atom_site_calc_flag
_atom_site_calc_attached_atom
Cd(1) 0.48303(4) 0.15929(3) 0.41936(3) 0.0482 Uani ? ?
Se(1) 0.67385(5) -0.00899(4) 0.40968(4) 0.0521 Uani ? ?
P(1) 0.0287(2) 0.5183(1) 0.2079(1) 0.0691 Uani ? ?
F(1) -0.1397(4) 0.5405(3) 0.2038(3) 0.100(1) Uani ? ?
F(2) 0.1977(5) 0.4824(5) 0.2169(4) 0.094(1) Uani ? ?
F(2') 0.189(2) 0.550(1) 0.193(1) 0.094(4) Uani ? ?
F(3) 0.010(1) 0.3886(8) 0.2676(8) 0.096(3) Uani ? ?
F(3') -0.016(1) 0.410(1) 0.3075(10) 0.085(3) Uani ? ?
F(4) 0.047(1) 0.6355(9) 0.1131(9) 0.096(3) Uani ? ?
F(4') 0.085(2) 0.641(1) 0.159(1) 0.098(4) Uani ? ?
F(5) 0.0332(7) 0.5492(7) 0.3055(5) 0.096(2) Uani ? ?
F(5') 0.015(2) 0.475(1) 0.334(1) 0.093(4) Uani ? ?
F(5'') 0.011(2) 0.627(1) 0.239(1) 0.091(4) Uani ? ?
F(6) 0.0384(7) 0.4842(7) 0.1111(6) 0.095(2) Uani ? ?
F(6') 0.018(2) 0.421(1) 0.168(1) 0.097(4) Uani ? ?
F(6'') 0.035(1) 0.572(1) 0.085(1) 0.097(4) Uani ? ?
N(1) 0.6648(4) 0.2140(3) 0.4981(3) 0.0556 Uani ? ?
N(2) 0.3892(4) 0.2990(3) 0.4764(3) 0.0505 Uani ? ?
N(3) 0.2916(4) 0.1822(3) 0.3109(3) 0.0538 Uani ? ?
N(4) 0.5536(5) 0.2758(3) 0.2445(3) 0.0571 Uani ? ?
N(5) 0.098(1) 0.959(1) 0.1171(9) 0.1799 Uani ? ?
C(1) 0.6368(5) -0.0505(4) 0.2988(4) 0.0537 Uani ? ?
C(2) 0.7437(7) -0.1075(5) 0.2614(5) 0.0745 Uani ? ?
C(3) 0.7168(9) -0.1400(6) 0.1836(6) 0.0977 Uani ? ?
C(4) 0.5929(10) -0.1175(6) 0.1415(5) 0.0937 Uani ? ?
C(5) 0.4848(8) -0.0615(6) 0.1780(5) 0.0872 Uani ? ?
C(6) 0.5070(6) -0.0293(5) 0.2578(5) 0.0691 Uani ? ?
C(7) 0.8002(6) 0.1748(5) 0.5078(5) 0.0743 Uani ? ?
C(8) 0.8885(7) 0.1959(6) 0.5698(6) 0.0855 Uani ? ?
C(9) 0.8380(7) 0.2574(6) 0.6238(5) 0.0799 Uani ? ?
C(10) 0.6961(6) 0.3013(4) 0.6164(4) 0.0648 Uani ? ?
C(11) 0.6345(8) 0.3663(5) 0.6714(4) 0.0781 Uani ? ?
C(12) 0.4997(8) 0.4081(5) 0.6607(5) 0.0778 Uani ? ?
C(13) 0.4106(6) 0.3865(4) 0.5957(4) 0.0621 Uani ? ?
C(14) 0.2697(7) 0.4280(5) 0.5820(5) 0.0759 Uani ? ?
C(15) 0.1908(7) 0.4032(5) 0.5188(5) 0.0742 Uani ? ?
C(16) 0.2556(6) 0.3397(4) 0.4657(4) 0.0618 Uani ? ?
C(17) 0.4675(5) 0.3220(4) 0.5401(3) 0.0484 Uani ? ?
C(18) 0.6125(5) 0.2778(4) 0.5514(4) 0.0538 Uani ? ?
C(19) 0.1640(6) 0.1375(5) 0.3408(5) 0.0685 Uani ? ?
C(20) 0.0681(7) 0.1396(6) 0.2734(6) 0.0838 Uani ? ?
C(21) 0.1027(7) 0.1935(6) 0.1690(6) 0.0856 Uani ? ?
C(22) 0.2346(7) 0.2422(5) 0.1321(5) 0.0674 Uani ? ?
C(23) 0.2788(9) 0.2972(6) 0.0241(5) 0.0872 Uani ? ?
C(24) 0.4082(9) 0.3423(6) -0.0087(5) 0.0897 Uani ? ?
C(25) 0.5056(7) 0.3366(5) 0.0647(4) 0.0710 Uani ? ?
C(26) 0.6411(8) 0.3815(5) 0.0347(5) 0.0838 Uani ? ?
C(27) 0.7280(7) 0.3734(6) 0.1080(5) 0.0859 Uani ? ?
C(28) 0.6813(6) 0.3190(5) 0.2130(5) 0.0685 Uani ? ?
C(29) 0.4650(6) 0.2838(4) 0.1727(4) 0.0534 Uani ? ?
C(30) 0.3270(6) 0.2350(4) 0.2068(4) 0.0558 Uani ? ?
C(31) 0.148(1) 0.9142(10) 0.0662(9) 0.1265 Uani ? ?
C(32) 0.211(1) 0.8623(8) 0.006(1) 0.1671 Uani ? ?
H(1) 0.8344 -0.1249 0.2894 0.0883 Uani ? ?
H(2) 0.7886 -0.1810 0.1598 0.1177 Uani ? ?
H(3) 0.5767 -0.1392 0.0863 0.1115 Uani ? ?
H(4) 0.3950 -0.0452 0.1495 0.1031 Uani ? ?
H(5) 0.4317 0.0082 0.2833 0.0835 Uani ? ?
H(6) 0.8376 0.1299 0.4714 0.0879 Uani ? ?
H(7) 0.9855 0.1679 0.5732 0.1023 Uani ? ?
H(8) 0.8984 0.2706 0.6671 0.0958 Uani ? ?
H(9) 0.6897 0.3809 0.7169 0.0935 Uani ? ?
H(10) 0.4626 0.4537 0.6964 0.0933 Uani ? ?
H(11) 0.2286 0.4738 0.6162 0.0907 Uani ? ?
H(12) 0.0931 0.4283 0.5119 0.0888 Uani ? ?
H(13) 0.2017 0.3249 0.4198 0.0748 Uani ? ?
H(14) 0.1373 0.1018 0.4135 0.0816 Uani ? ?
H(15) -0.0205 0.1049 0.2988 0.0999 Uani ? ?
H(16) 0.0371 0.1979 0.1207 0.1021 Uani ? ?
H(17) 0.2152 0.3036 -0.0262 0.1041 Uani ? ?
H(18) 0.4348 0.3775 -0.0817 0.1066 Uani ? ?
H(19) 0.6726 0.4172 -0.0374 0.1011 Uani ? ?
H(20) 0.8205 0.4048 0.0882 0.1020 Uani ? ?
H(21) 0.7432 0.3126 0.2643 0.0821 Uani ? ?
H(22) 0.1504 0.8135 -0.0016 0.1966 Uani ? ?
H(23) 0.2454 0.9151 -0.0597 0.1966 Uani ? ?
H(24) 0.2949 0.8181 0.0397 0.1966 Uani ? ?

loop_
_geom_bond_atom_site_label_1
_geom_bond_atom_site_label_2
_geom_bond_distance
_geom_bond_site_symmetry_1
_geom_bond_site_symmetry_2
_geom_bond_publ_flag
Cd(1) Se(1) 2.7684(6) ? ? yes
Cd(1) Se(1) 2.7758(6) ? ? yes
Cd(1) N(1) 2.441(4) ? ? yes
Cd(1) N(2) 2.360(4) ? ? yes
Cd(1) N(3) 2.413(4) ? ? yes
Cd(1) N(4) 2.363(4) ? ? yes
Se(1) C(1) 1.924(5) ? ? yes
P(1) F(1) 1.589(4) ? ? yes
P(1) F(2) 1.623(5) ? ? yes
P(1) F(2') 1.57(2) ? ? yes
P(1) F(3) 1.587(9) ? ? yes
P(1) F(3') 1.59(1) ? ? yes
P(1) F(4) 1.59(1) ? ? yes
P(1) F(4') 1.58(1) ? ? yes
P(1) F(5) 1.586(7) ? ? yes
P(1) F(5') 1.62(1) ? ? yes
P(1) F(5'') 1.64(1) ? ? yes
P(1) F(6) 1.589(7) ? ? yes
P(1) F(6') 1.61(2) ? ? yes
P(1) F(6'') 1.58(1) ? ? yes
F(2) F(2') 0.82(2) ? ? yes
F(2') F(4') 1.44(2) ? ? yes
F(3) F(3') 0.74(1) ? ? yes
F(3) F(6') 1.28(2) ? ? yes
F(3') F(5') 1.13(2) ? ? yes
F(4) F(4') 0.79(2) ? ? yes
F(4) F(5'') 1.72(2) ? ? yes
F(4) F(6'') 1.08(1) ? ? yes
F(4') F(5'') 1.20(2) ? ? yes
F(5) F(5') 0.92(1) ? ? yes
F(5) F(5'') 1.09(1) ? ? yes
F(6) F(6') 0.91(2) ? ? yes
F(6) F(6'') 1.06(1) ? ? yes
N(1) C(7) 1.332(7) ? ? yes
N(1) C(18) 1.366(6) ? ? yes
N(2) C(16) 1.323(6) ? ? yes
N(2) C(17) 1.358(6) ? ? yes
N(3) C(19) 1.329(7) ? ? yes
N(3) C(30) 1.356(6) ? ? yes
N(4) C(28) 1.323(7) ? ? yes
N(4) C(29) 1.348(6) ? ? yes
N(5) C(31) 1.14(1) ? ? yes
C(1) C(2) 1.386(7) ? ? yes
C(1) C(6) 1.369(7) ? ? yes
C(2) C(3) 1.380(9) ? ? yes
C(3) C(4) 1.32(1) ? ? yes
C(4) C(5) 1.378(10) ? ? yes
C(5) C(6) 1.392(8) ? ? yes
C(7) C(8) 1.389(8) ? ? yes
C(8) C(9) 1.345(9) ? ? yes
C(9) C(10) 1.406(9) ? ? yes
C(10) C(11) 1.420(9) ? ? yes
C(10) C(18) 1.408(7) ? ? yes
C(11) C(12) 1.337(9) ? ? yes
C(12) C(13) 1.431(8) ? ? yes
C(13) C(14) 1.392(8) ? ? yes
C(13) C(17) 1.408(7) ? ? yes
C(14) C(15) 1.370(9) ? ? yes
C(15) C(16) 1.393(8) ? ? yes
C(17) C(18) 1.436(7) ? ? yes
C(19) C(20) 1.372(8) ? ? yes
C(20) C(21) 1.360(10) ? ? yes
C(21) C(22) 1.392(9) ? ? yes
C(22) C(23) 1.420(9) ? ? yes
C(22) C(30) 1.408(7) ? ? yes
C(23) C(24) 1.35(1) ? ? yes
C(24) C(25) 1.432(9) ? ? yes
C(25) C(26) 1.398(9) ? ? yes
C(25) C(29) 1.412(7) ? ? yes
C(26) C(27) 1.354(10) ? ? yes
C(27) C(28) 1.390(8) ? ? yes
C(29) C(30) 1.441(7) ? ? yes
C(31) C(32) 1.34(1) ? ? yes
